data_1550321
loop_
_publ_author_name
'Ziegler, Christoph G. P.'
'Maier, Thomas M.'
'Pelties, Stefan'
'Taube, Clemens'
'Hennersdorf, Felix'
'Ehlers, A.W.'
'Weigand, Jan J.'
'Wolf, Robert'

_publ_section_title
;
 Construction of Alkyl-Substituted Pentaphosphido Ligands in the
 Coordination Sphere of Cobalt
;
_journal_name_full 'Chemical Science'
_journal_paper_doi 10.1039/C8SC04745F
_journal_year 2019
_chemical_absolute_configuration ad
_chemical_formula_moiety 'C73 H101 Co Ga K N4 O4 P4, C4 H10 O2'
_chemical_formula_sum 'C77 H111 Co Ga K N4 O6 P4'
_chemical_formula_weight 1480.32
_chemical_properties_physical Air-sensitive,Moisture-sensitive
_space_group_crystal_system orthorhombic
_space_group_IT_number 19
_space_group_name_Hall 'P 2ac 2ab'
_space_group_name_H-M_alt 'P 21 21 21'
_symmetry_space_group_name_Hall 'P 2ac 2ab'
_symmetry_space_group_name_H-M 'P 21 21 21'
_atom_sites_solution_hydrogens geom
_atom_sites_solution_primary direct
_audit_creation_date 2018-08-13
_audit_creation_method
;
Olex2 1.2-alpha
(compiled 2018.07.26 svn.r3523 for OlexSys, GUI svn.r5532)
;
_audit_update_record
;
2018-08-13 deposited with the CCDC.
2018-11-30 downloaded from the CCDC.
;
_cell_angle_alpha 90
_cell_angle_beta 90
_cell_angle_gamma 90
_cell_formula_units_Z 4
_cell_length_a 13.84854(12)
_cell_length_b 21.0014(2)
_cell_length_c 27.3815(3)
_cell_measurement_reflns_used 21514
_cell_measurement_temperature 123(1)
_cell_measurement_theta_max 73.3730
_cell_measurement_theta_min 4.1400
_cell_volume 7963.60(13)
_computing_cell_refinement 'CrysAlisPro 1.171.38.43 (Rigaku OD, 2015)'
_computing_data_collection 'CrysAlisPro 1.171.38.43 (Rigaku OD, 2015)'
_computing_data_reduction 'CrysAlisPro 1.171.38.43 (Rigaku OD, 2015)'
_computing_molecular_graphics 'Olex2 (Dolomanov et al., 2009)'
_computing_publication_material 'Olex2 (Dolomanov et al., 2009)'
_computing_structure_refinement 'ShelXL (Sheldrick, 2015)'
_computing_structure_solution 'SIR2004 (Burla et al.,  2007)'
_diffrn_ambient_environment air
_diffrn_ambient_temperature 123(1)
_diffrn_detector 'CCD plate'
_diffrn_detector_area_resol_mean 5.1773
_diffrn_detector_type Atlas
_diffrn_measured_fraction_theta_full 0.991
_diffrn_measured_fraction_theta_max 0.973
_diffrn_measurement_details
;
List of Runs (angles in degrees, time in seconds):

  # Type    Start    End  Width  t~exp~   \w     \q     \k     \f   Frames
#--------------------------------------------------------------------------
  1  \w   -119.00  -9.00   1.00    3.75    --  -40.71 -77.00-180.00  110
  2  \w    -33.00  70.00   1.00    3.75    --   40.71 -57.00  30.00  103
  3  \w    -20.00  82.00   1.00    3.75    --   40.71 -99.00 -60.00  102
  4  \w     34.00  77.00   1.00   15.00    --  106.98 -45.00 150.00   43
  5  \w     20.00 149.00   1.00   15.00    --  106.98   0.00-180.00  129
  6  \w     23.00 106.00   1.00   15.00    --  106.98 -94.00 -30.00   83
  7  \w     40.00  69.00   1.00   15.00    --  106.98 -30.00 -30.00   29
  8  \w     40.00 120.00   1.00   15.00    --  106.98-125.00-150.00   80
  9  \w     23.00 109.00   1.00   15.00    --  106.98 -94.00  30.00   86
 10  \w     29.00  57.00   1.00   15.00    --  106.98 -30.00-180.00   28
 11  \w     32.00  56.00   1.00   15.00    --  106.98 -45.00-120.00   24
;
_diffrn_measurement_device 'four-circle diffractometer'
_diffrn_measurement_device_type 'SuperNova, Single source at offset, Atlas'
_diffrn_measurement_method '\w scans'
_diffrn_orient_matrix_type 'CrysAlisPro convention (1999,Acta A55,543-557)'
_diffrn_orient_matrix_UB_11 0.0396103000
_diffrn_orient_matrix_UB_12 0.0375835000
_diffrn_orient_matrix_UB_13 -0.0439836000
_diffrn_orient_matrix_UB_21 0.0475414000
_diffrn_orient_matrix_UB_22 0.0480264000
_diffrn_orient_matrix_UB_23 0.0350853000
_diffrn_orient_matrix_UB_31 0.0924407000
_diffrn_orient_matrix_UB_32 -0.0407550000
_diffrn_orient_matrix_UB_33 0.0008421000
_diffrn_radiation_monochromator mirror
_diffrn_radiation_probe x-ray
_diffrn_radiation_type CuK\a
_diffrn_radiation_wavelength 1.54184
_diffrn_reflns_av_R_equivalents 0.0347
_diffrn_reflns_av_unetI/netI 0.0376
_diffrn_reflns_Laue_measured_fraction_full 0.991
_diffrn_reflns_Laue_measured_fraction_max 0.973
_diffrn_reflns_limit_h_max 17
_diffrn_reflns_limit_h_min -12
_diffrn_reflns_limit_k_max 18
_diffrn_reflns_limit_k_min -25
_diffrn_reflns_limit_l_max 33
_diffrn_reflns_limit_l_min -34
_diffrn_reflns_number 37040
_diffrn_reflns_point_group_measured_fraction_full 0.962
_diffrn_reflns_point_group_measured_fraction_max 0.930
_diffrn_reflns_theta_full 67.684
_diffrn_reflns_theta_max 73.513
_diffrn_reflns_theta_min 3.854
_diffrn_source 'micro-focus sealed X-ray tube'
_diffrn_source_type 'SuperNova (Cu) X-ray Source'
_exptl_absorpt_coefficient_mu 3.668
_exptl_absorpt_correction_T_max 0.721
_exptl_absorpt_correction_T_min 0.537
_exptl_absorpt_correction_type gaussian
_exptl_absorpt_process_details
;
CrysAlisPro 1.171.38.43 (Rigaku Oxford Diffraction, 2015)
Numerical absorption correction based on gaussian integration over
            a multifaceted crystal model
Empirical absorption correction using spherical harmonics,
 implemented in SCALE3 ABSPACK scaling algorithm.
;
_exptl_crystal_colour black
_exptl_crystal_colour_primary black
_exptl_crystal_density_diffrn 1.235
_exptl_crystal_description block
_exptl_crystal_F_000 3144
_exptl_crystal_recrystallization_method 'Re-crystallisation from solvent: DME/n-hexane'
_exptl_crystal_size_max 0.227
_exptl_crystal_size_mid 0.205
_exptl_crystal_size_min 0.125
_refine_diff_density_max 0.439
_refine_diff_density_min -0.508
_refine_diff_density_rms 0.071
_refine_ls_abs_structure_details
;
 Flack x determined using 5704 quotients [(I+)-(I-)]/[(I+)+(I-)]
 (Parsons, Flack and Wagner, Acta Cryst. B69 (2013) 249-259).
;
_refine_ls_abs_structure_Flack -0.0292(17)
_refine_ls_extinction_method none
_refine_ls_goodness_of_fit_ref 1.033
_refine_ls_hydrogen_treatment constr
_refine_ls_matrix_type full
_refine_ls_number_parameters 936
_refine_ls_number_reflns 14908
_refine_ls_number_restraints 167
_refine_ls_restrained_S_all 1.042
_refine_ls_R_factor_all 0.0361
_refine_ls_R_factor_gt 0.0339
_refine_ls_shift/su_max 0.001
_refine_ls_shift/su_mean 0.000
_refine_ls_structure_factor_coef Fsqd
_refine_ls_weighting_details 'w=1/[\s^2^(Fo^2^)+(0.0587P)^2^+1.9167P] where P=(Fo^2^+2Fc^2^)/3'
_refine_ls_weighting_scheme calc
_refine_ls_wR_factor_gt 0.0912
_refine_ls_wR_factor_ref 0.0930
_reflns_Friedel_coverage 0.750
_reflns_Friedel_fraction_full 0.927
_reflns_Friedel_fraction_max 0.878
_reflns_number_gt 14310
_reflns_number_total 14908
_reflns_threshold_expression 'I > 2\s(I)'
_cod_data_source_file c8sc04745f2.cif
_cod_data_source_block 2dash_[K(dme)2][(DippBIANCo)P4(GaDippNACNAC)]
_cod_original_cell_volume 7963.62(13)
_cod_database_code 1550321
_shelx_shelxl_version_number 2014/7
_chemical_oxdiff_formula 'C77 H111 Co Ga K N4 O6 P4'
_shelx_space_group_comment
;
The symmetry employed for this shelxl refinement is uniquely defined
by the following loop, which should always be used as a source of
symmetry information in preference to the above space-group names.
They are only intended as comments.
;
_shelx_estimated_absorpt_t_max 0.657
_shelx_estimated_absorpt_t_min 0.490
_reflns_odcompleteness_completeness 99.18
_reflns_odcompleteness_iscentric 1
_reflns_odcompleteness_theta 66.97
_olex2_refinement_description
;
1. Fixed Uiso
 At 1.2 times of:
  All C(H) groups, All C(H,H) groups
 At 1.5 times of:
  All C(H,H,H) groups
2. Restrained distances
 C76-C75 \\sim C76A-C75A
 with sigma of 0.02
 O5A-C74A \\sim O5-C74 \\sim O5-C75 \\sim O5A-C75A \\sim O6A-C76A \\sim O6-C76
\\sim O6-C77 \\sim O6A-C77A
 with sigma of 0.02
3. Uiso/Uaniso restraints and constraints
C65 \\sim C65A: within 2A with sigma of 0.01 and sigma for terminal atoms of
0.01
O5 \\sim O6 \\sim C74 \\sim C75 \\sim C76 \\sim C77 \\sim O5A \\sim O6A \\sim
C74A \\sim C75A \\sim C76A \\sim C77A: within 1.7A with sigma of 0.01 and sigma
for terminal atoms of 0.006
4. Others
 Sof(O5A)=Sof(O6A)=Sof(C74A)=Sof(H74D)=Sof(H74E)=Sof(H74F)=Sof(C75A)=Sof(H75C)=
 Sof(H75D)=Sof(C76A)=Sof(H76C)=Sof(H76D)=Sof(C77A)=Sof(H77D)=Sof(H77E)=
 Sof(H77F)=1-FVAR(1)
 Sof(O5)=Sof(O6)=Sof(C74)=Sof(H74A)=Sof(H74B)=Sof(H74C)=Sof(C75)=Sof(H75A)=
 Sof(H75B)=Sof(C76)=Sof(H76A)=Sof(H76B)=Sof(C77)=Sof(H77A)=Sof(H77B)=Sof(H77C)=
 FVAR(1)
 Fixed Sof: H63(0.7294) H63A(0.2706) C65(0.7294) H65A(0.7294) H65B(0.7294)
 H65C(0.7294) C65A(0.2706) H65D(0.2706) H65E(0.2706) H65F(0.2706)
 Fixed Uiso: H74A(0.05) H74B(0.05) H74C(0.05) H75A(0.05) H75B(0.05) H76A(0.05)
 H76B(0.05) H77A(0.05) H77B(0.05) H77C(0.05) H74D(0.05) H74E(0.05) H74F(0.05)
 H75C(0.05) H75D(0.05) H76C(0.05) H76D(0.05) H77D(0.05) H77E(0.05) H77F(0.05)
5.a Ternary CH refined with riding coordinates:
 C19(H19), C22(H22), C31(H31), C34(H34), C48(H48), C51(H51), C60(H60),
 C63(H63), C63(H63A)
5.b Secondary CH2 refined with riding coordinates:
 C67(H67A,H67B), C68(H68A,H68B), C71(H71A,H71B), C72(H72A,H72B), C75(H75A,
 H75B), C76(H76A,H76B), C75A(H75C,H75D), C76A(H76C,H76D)
5.c Me refined with riding coordinates:
 C77(H77A,H77B,H77C), C74A(H74D,H74E,H74F)
5.d Aromatic/amide H refined with riding coordinates:
 C4(H4), C5(H5), C6(H6), C8(H8), C9(H9), C10(H10), C15(H15), C16(H16),
 C17(H17), C27(H27), C28(H28), C29(H29), C38(H38), C44(H44), C45(H45), C46(H46),
  C56(H56), C57(H57), C58(H58)
5.e Idealised Me refined as rotating group:
 C20(H20A,H20B,H20C), C21(H21A,H21B,H21C), C23(H23A,H23B,H23C), C24(H24A,H24B,
 H24C), C32(H32A,H32B,H32C), C33(H33A,H33B,H33C), C35(H35A,H35B,H35C), C36(H36A,
 H36B,H36C), C40(H40A,H40B,H40C), C41(H41A,H41B,H41C), C49(H49A,H49B,H49C),
 C50(H50A,H50B,H50C), C52(H52A,H52B,H52C), C53(H53A,H53B,H53C), C61(H61A,H61B,
 H61C), C62(H62A,H62B,H62C), C64(H64A,H64B,H64C), C66(H66A,H66B,H66C), C69(H69A,
 H69B,H69C), C70(H70A,H70B,H70C), C73(H73A,H73B,H73C), C65(H65A,H65B,H65C),
 C65A(H65D,H65E,H65F), C74(H74A,H74B,H74C), C77A(H77D,H77E,H77F)
;
_olex2_submission_special_instructions 'No special instructions were received'
_oxdiff_exptl_absorpt_empirical_details
;
Empirical correction (ABSPACK) includes:
- Absorption correction using spherical harmonics
- Frame scaling
;
_oxdiff_exptl_absorpt_empirical_full_max 1.262
_oxdiff_exptl_absorpt_empirical_full_min 0.794

loop_
_space_group_symop_operation_xyz
'x, y, z'
'-x+1/2, -y, z+1/2'
'-x, y+1/2, -z+1/2'
'x+1/2, -y+1/2, -z'

loop_
_atom_site_label
_atom_site_type_symbol
_atom_site_fract_x
_atom_site_fract_y
_atom_site_fract_z
_atom_site_U_iso_or_equiv
_atom_site_adp_type
_atom_site_occupancy
_atom_site_site_symmetry_order
_atom_site_calc_flag
_atom_site_refinement_flags_posn
_atom_site_refinement_flags_adp
_atom_site_refinement_flags_occupancy
_atom_site_disorder_assembly
_atom_site_disorder_group
Ga1 Ga 0.77385(3) 0.38379(2) 0.30229(2) 0.01701(9) Uani 1 1 d . . . . .
Co1 Co 0.76154(3) 0.47160(2) 0.40594(2) 0.01545(10) Uani 1 1 d . . . . .
K1 K 0.43494(5) 0.38411(4) 0.40037(3) 0.03552(18) Uani 1 1 d . . . . .
P1 P 0.88549(6) 0.43063(4) 0.35514(3) 0.01983(16) Uani 1 1 d . . . . .
P2 P 0.84589(7) 0.37806(4) 0.41833(3) 0.02506(17) Uani 1 1 d . . . . .
P3 P 0.68914(7) 0.37307(4) 0.41414(3) 0.02716(18) Uani 1 1 d . . . . .
P4 P 0.65024(6) 0.42533(4) 0.35044(3) 0.02402(18) Uani 1 1 d . . . . .
O1 O 0.3354(3) 0.30839(16) 0.46595(12) 0.0551(9) Uani 1 1 d . . . . .
O2 O 0.2361(2) 0.37919(16) 0.39547(12) 0.0500(7) Uani 1 1 d . . . . .
O3 O 0.4005(3) 0.3583(2) 0.30190(15) 0.0713(12) Uani 1 1 d . . . . .
O4 O 0.4361(3) 0.3340(2) 0.19326(17) 0.0819(13) Uani 1 1 d . . . . .
N1 N 0.66219(19) 0.52149(12) 0.43845(10) 0.0193(5) Uani 1 1 d . . . . .
N2 N 0.84553(18) 0.53701(12) 0.43241(9) 0.0176(5) Uani 1 1 d . . . . .
N3 N 0.7885(2) 0.40785(12) 0.23293(9) 0.0220(5) Uani 1 1 d . . . . .
N4 N 0.7646(2) 0.28991(11) 0.28790(9) 0.0196(5) Uani 1 1 d . . . . .
C1 C 0.6974(2) 0.57325(15) 0.46054(11) 0.0194(6) Uani 1 1 d . . . . .
C2 C 0.7977(2) 0.58214(14) 0.45710(11) 0.0176(6) Uani 1 1 d . . . . .
C3 C 0.8250(2) 0.63892(15) 0.48566(12) 0.0221(6) Uani 1 1 d . . . . .
C4 C 0.9089(3) 0.67079(16) 0.49726(13) 0.0269(7) Uani 1 1 d . . . . .
H4 H 0.9691 0.6575 0.4842 0.032 Uiso 1 1 calc R . . . .
C5 C 0.9033(3) 0.72427(18) 0.52938(14) 0.0338(8) Uani 1 1 d . . . . .
H5 H 0.9612 0.7460 0.5378 0.041 Uiso 1 1 calc R . . . .
C6 C 0.8175(3) 0.74560(17) 0.54863(14) 0.0347(8) Uani 1 1 d . . . . .
H6 H 0.8170 0.7815 0.5698 0.042 Uiso 1 1 calc R . . . .
C7 C 0.7298(3) 0.71424(15) 0.53707(12) 0.0271(7) Uani 1 1 d . . . . .
C8 C 0.6362(3) 0.72882(17) 0.55537(14) 0.0317(8) Uani 1 1 d . . . . .
H8 H 0.6276 0.7641 0.5766 0.038 Uiso 1 1 calc R . . . .
C9 C 0.5586(3) 0.69230(17) 0.54257(13) 0.0304(8) Uani 1 1 d . . . . .
H9 H 0.4969 0.7028 0.5554 0.036 Uiso 1 1 calc R . . . .
C10 C 0.5670(3) 0.63885(17) 0.51057(13) 0.0273(7) Uani 1 1 d . . . . .
H10 H 0.5118 0.6143 0.5022 0.033 Uiso 1 1 calc R . . . .
C11 C 0.6563(2) 0.62359(16) 0.49209(12) 0.0228(6) Uani 1 1 d . . . . .
C12 C 0.7365(3) 0.66162(14) 0.50581(11) 0.0231(6) Uani 1 1 d . . . . .
C13 C 0.5636(2) 0.50757(16) 0.44975(12) 0.0234(7) Uani 1 1 d . . . . .
C14 C 0.5448(3) 0.47272(17) 0.49285(14) 0.0294(7) Uani 1 1 d . . . . .
C15 C 0.4487(3) 0.4661(2) 0.50746(17) 0.0423(10) Uani 1 1 d . . . . .
H15 H 0.4338 0.4432 0.5364 0.051 Uiso 1 1 calc R . . . .
C16 C 0.3746(3) 0.4927(2) 0.4798(2) 0.0493(12) Uani 1 1 d . . . . .
H16 H 0.3098 0.4894 0.4910 0.059 Uiso 1 1 calc R . . . .
C17 C 0.3937(3) 0.5237(2) 0.43669(18) 0.0429(10) Uani 1 1 d . . . . .
H17 H 0.3419 0.5399 0.4177 0.051 Uiso 1 1 calc R . . . .
C18 C 0.4888(3) 0.53177(18) 0.42043(14) 0.0318(8) Uani 1 1 d . . . . .
C19 C 0.5092(3) 0.5686(2) 0.37347(15) 0.0364(9) Uani 1 1 d . . . . .
H19 H 0.5735 0.5543 0.3610 0.044 Uiso 1 1 calc R . . . .
C20 C 0.4349(4) 0.5545(3) 0.3337(2) 0.0656(15) Uani 1 1 d . . . . .
H20A H 0.4257 0.5084 0.3310 0.098 Uiso 1 1 calc GR . . . .
H20B H 0.4579 0.5714 0.3025 0.098 Uiso 1 1 calc GR . . . .
H20C H 0.3733 0.5747 0.3422 0.098 Uiso 1 1 calc GR . . . .
C21 C 0.5152(5) 0.6402(2) 0.38169(18) 0.0580(14) Uani 1 1 d . . . . .
H21A H 0.4550 0.6553 0.3966 0.087 Uiso 1 1 calc GR . . . .
H21B H 0.5250 0.6618 0.3503 0.087 Uiso 1 1 calc GR . . . .
H21C H 0.5694 0.6498 0.4035 0.087 Uiso 1 1 calc GR . . . .
C22 C 0.6256(3) 0.44660(17) 0.52441(13) 0.0301(8) Uani 1 1 d . . . . .
H22 H 0.6850 0.4446 0.5037 0.036 Uiso 1 1 calc R . . . .
C23 C 0.6048(4) 0.3792(2) 0.54265(16) 0.0449(10) Uani 1 1 d . . . . .
H23A H 0.5503 0.3802 0.5654 0.067 Uiso 1 1 calc GR . . . .
H23B H 0.6620 0.3624 0.5594 0.067 Uiso 1 1 calc GR . . . .
H23C H 0.5889 0.3517 0.5149 0.067 Uiso 1 1 calc GR . . . .
C24 C 0.6478(4) 0.4901(2) 0.56787(15) 0.0426(10) Uani 1 1 d . . . . .
H24A H 0.6703 0.5315 0.5559 0.064 Uiso 1 1 calc GR . . . .
H24B H 0.6982 0.4706 0.5881 0.064 Uiso 1 1 calc GR . . . .
H24C H 0.5892 0.4960 0.5874 0.064 Uiso 1 1 calc GR . . . .
C25 C 0.9489(2) 0.54295(14) 0.43644(11) 0.0179(6) Uani 1 1 d . . . . .
C26 C 1.0002(2) 0.57709(15) 0.40084(12) 0.0230(6) Uani 1 1 d . . . . .
C27 C 1.0972(3) 0.59206(17) 0.41009(13) 0.0283(7) Uani 1 1 d . . . . .
H27 H 1.1331 0.6150 0.3864 0.034 Uiso 1 1 calc R . . . .
C28 C 1.1410(2) 0.57404(19) 0.45287(15) 0.0324(8) Uani 1 1 d . . . . .
H28 H 1.2053 0.5870 0.4595 0.039 Uiso 1 1 calc R . . . .
C29 C 1.0915(2) 0.53706(18) 0.48621(14) 0.0300(7) Uani 1 1 d . . . . .
H29 H 1.1238 0.5225 0.5147 0.036 Uiso 1 1 calc R . . . .
C30 C 0.9948(2) 0.52064(16) 0.47898(12) 0.0225(6) Uani 1 1 d . . . . .
C31 C 0.9416(3) 0.48219(17) 0.51771(12) 0.0274(7) Uani 1 1 d . . . . .
H31 H 0.8767 0.4706 0.5043 0.033 Uiso 1 1 calc R . . . .
C32 C 0.9947(3) 0.4206(2) 0.52997(15) 0.0388(9) Uani 1 1 d . . . . .
H32A H 1.0008 0.3946 0.5004 0.058 Uiso 1 1 calc GR . . . .
H32B H 0.9582 0.3970 0.5547 0.058 Uiso 1 1 calc GR . . . .
H32C H 1.0590 0.4307 0.5426 0.058 Uiso 1 1 calc GR . . . .
C33 C 0.9260(3) 0.5209(2) 0.56436(13) 0.0406(9) Uani 1 1 d . . . . .
H33A H 0.9887 0.5309 0.5791 0.061 Uiso 1 1 calc GR . . . .
H33B H 0.8872 0.4961 0.5875 0.061 Uiso 1 1 calc GR . . . .
H33C H 0.8921 0.5605 0.5564 0.061 Uiso 1 1 calc GR . . . .
C34 C 0.9525(3) 0.59968(17) 0.35422(13) 0.0323(8) Uani 1 1 d . . . . .
H34 H 0.8883 0.5782 0.3518 0.039 Uiso 1 1 calc R . . . .
C35 C 1.0108(4) 0.5807(2) 0.30952(14) 0.0484(11) Uani 1 1 d . . . . .
H35A H 1.0740 0.6017 0.3105 0.073 Uiso 1 1 calc GR . . . .
H35B H 0.9763 0.5938 0.2799 0.073 Uiso 1 1 calc GR . . . .
H35C H 1.0197 0.5344 0.3092 0.073 Uiso 1 1 calc GR . . . .
C36 C 0.9344(4) 0.6718(2) 0.35561(16) 0.0485(11) Uani 1 1 d . . . . .
H36A H 0.8950 0.6823 0.3842 0.073 Uiso 1 1 calc GR . . . .
H36B H 0.9003 0.6848 0.3259 0.073 Uiso 1 1 calc GR . . . .
H36C H 0.9963 0.6943 0.3576 0.073 Uiso 1 1 calc GR . . . .
C37 C 0.7615(3) 0.36958(15) 0.19606(12) 0.0259(6) Uani 1 1 d . . . . .
C38 C 0.7382(3) 0.30557(16) 0.20175(12) 0.0299(7) Uani 1 1 d . . . . .
H38 H 0.7106 0.2853 0.1740 0.036 Uiso 1 1 calc R . . . .
C39 C 0.7503(2) 0.26722(15) 0.24307(12) 0.0250(7) Uani 1 1 d . . . . .
C40 C 0.7609(3) 0.39474(17) 0.14455(12) 0.0360(8) Uani 1 1 d . . . . .
H40A H 0.7348 0.4381 0.1443 0.054 Uiso 1 1 calc GR . . . .
H40B H 0.7206 0.3673 0.1240 0.054 Uiso 1 1 calc GR . . . .
H40C H 0.8270 0.3952 0.1317 0.054 Uiso 1 1 calc GR . . . .
C41 C 0.7510(3) 0.19585(16) 0.23344(14) 0.0369(9) Uani 1 1 d . . . . .
H41A H 0.8154 0.1828 0.2225 0.055 Uiso 1 1 calc GR . . . .
H41B H 0.7035 0.1857 0.2081 0.055 Uiso 1 1 calc GR . . . .
H41C H 0.7345 0.1731 0.2635 0.055 Uiso 1 1 calc GR . . . .
C42 C 0.8431(3) 0.46336(16) 0.21947(11) 0.0257(7) Uani 1 1 d . . . . .
C43 C 0.9399(3) 0.45510(17) 0.20566(13) 0.0306(7) Uani 1 1 d . . . . .
C44 C 0.9900(3) 0.50699(19) 0.18667(14) 0.0382(9) Uani 1 1 d . . . . .
H44 H 1.0552 0.5019 0.1766 0.046 Uiso 1 1 calc R . . . .
C45 C 0.9462(4) 0.56581(19) 0.18236(13) 0.0406(10) Uani 1 1 d . . . . .
H45 H 0.9800 0.6003 0.1679 0.049 Uiso 1 1 calc R . . . .
C46 C 0.8538(4) 0.57418(17) 0.19904(14) 0.0409(10) Uani 1 1 d . . . . .
H46 H 0.8256 0.6153 0.1972 0.049 Uiso 1 1 calc R . . . .
C47 C 0.7997(3) 0.52400(17) 0.21870(12) 0.0318(8) Uani 1 1 d . . . . .
C48 C 0.6986(3) 0.53487(19) 0.23812(15) 0.0392(9) Uani 1 1 d . . . . .
H48 H 0.6789 0.4953 0.2559 0.047 Uiso 1 1 calc R . . . .
C49 C 0.6267(5) 0.5451(4) 0.1971(2) 0.0755(19) Uani 1 1 d . . . . .
H49A H 0.6416 0.5850 0.1802 0.113 Uiso 1 1 calc GR . . . .
H49B H 0.5613 0.5472 0.2107 0.113 Uiso 1 1 calc GR . . . .
H49C H 0.6308 0.5096 0.1740 0.113 Uiso 1 1 calc GR . . . .
C50 C 0.6954(4) 0.5894(2) 0.27464(17) 0.0559(13) Uani 1 1 d . . . . .
H50A H 0.7416 0.5812 0.3010 0.084 Uiso 1 1 calc GR . . . .
H50B H 0.6302 0.5929 0.2883 0.084 Uiso 1 1 calc GR . . . .
H50C H 0.7125 0.6293 0.2582 0.084 Uiso 1 1 calc GR . . . .
C51 C 0.9918(3) 0.3917(2) 0.21123(16) 0.0375(9) Uani 1 1 d . . . . .
H51 H 0.9444 0.3598 0.2239 0.045 Uiso 1 1 calc R . . . .
C52 C 1.0728(3) 0.3977(2) 0.24828(17) 0.0459(10) Uani 1 1 d . . . . .
H52A H 1.1228 0.4262 0.2354 0.069 Uiso 1 1 calc GR . . . .
H52B H 1.1008 0.3557 0.2545 0.069 Uiso 1 1 calc GR . . . .
H52C H 1.0471 0.4152 0.2788 0.069 Uiso 1 1 calc GR . . . .
C53 C 1.0319(5) 0.3667(3) 0.1630(2) 0.0622(14) Uani 1 1 d . . . . .
H53A H 0.9803 0.3658 0.1385 0.093 Uiso 1 1 calc GR . . . .
H53B H 1.0571 0.3235 0.1677 0.093 Uiso 1 1 calc GR . . . .
H53C H 1.0840 0.3946 0.1518 0.093 Uiso 1 1 calc GR . . . .
C54 C 0.7761(3) 0.24578(14) 0.32778(11) 0.0227(6) Uani 1 1 d . . . . .
C55 C 0.6931(3) 0.21993(16) 0.35001(14) 0.0295(7) Uani 1 1 d . . . . .
C56 C 0.7068(3) 0.17658(18) 0.38832(15) 0.0387(9) Uani 1 1 d . . . . .
H56 H 0.6523 0.1576 0.4036 0.046 Uiso 1 1 calc R . . . .
C57 C 0.7978(4) 0.1612(2) 0.40408(16) 0.0452(10) Uani 1 1 d . . . . .
H57 H 0.8058 0.1312 0.4298 0.054 Uiso 1 1 calc R . . . .
C58 C 0.8780(3) 0.18881(19) 0.38288(14) 0.0360(9) Uani 1 1 d . . . . .
H58 H 0.9403 0.1785 0.3950 0.043 Uiso 1 1 calc R . . . .
C59 C 0.8697(3) 0.23170(16) 0.34394(12) 0.0254(7) Uani 1 1 d . . . . .
C60 C 0.9580(3) 0.26270(17) 0.32141(14) 0.0288(7) Uani 1 1 d . . . . .
H60 H 0.9402 0.3078 0.3139 0.035 Uiso 1 1 calc R . . . .
C61 C 0.9881(3) 0.23160(19) 0.27322(15) 0.0358(8) Uani 1 1 d . . . . .
H61A H 0.9913 0.1853 0.2775 0.054 Uiso 1 1 calc GR . . . .
H61B H 1.0516 0.2477 0.2634 0.054 Uiso 1 1 calc GR . . . .
H61C H 0.9405 0.2419 0.2479 0.054 Uiso 1 1 calc GR . . . .
C62 C 1.0441(3) 0.2648(2) 0.35643(18) 0.0439(10) Uani 1 1 d . . . . .
H62A H 1.0235 0.2829 0.3877 0.066 Uiso 1 1 calc GR . . . .
H62B H 1.0952 0.2913 0.3424 0.066 Uiso 1 1 calc GR . . . .
H62C H 1.0686 0.2216 0.3616 0.066 Uiso 1 1 calc GR . . . .
C63 C 0.5906(3) 0.2384(2) 0.33496(16) 0.0374(9) Uani 1 1 d . . . . .
H63 H 0.5956 0.2832 0.3227 0.045 Uiso 0.7294 1 calc R . P A 1
H63A H 0.5861 0.2750 0.3117 0.045 Uiso 0.2706 1 calc R . P B 2
C64 C 0.5218(3) 0.2414(2) 0.37821(19) 0.0476(11) Uani 1 1 d . . . . .
H64A H 0.4613 0.2616 0.3681 0.071 Uiso 1 1 calc GR . . . .
H64B H 0.5513 0.2664 0.4045 0.071 Uiso 1 1 calc GR . . . .
H64C H 0.5086 0.1982 0.3899 0.071 Uiso 1 1 calc GR . . . .
C66 C 0.3765(7) 0.2528(3) 0.4874(2) 0.085(2) Uani 1 1 d . . . . .
H66A H 0.3624 0.2158 0.4668 0.127 Uiso 1 1 calc GR . . . .
H66B H 0.3487 0.2463 0.5199 0.127 Uiso 1 1 calc GR . . . .
H66C H 0.4465 0.2582 0.4902 0.127 Uiso 1 1 calc GR . . . .
C67 C 0.2336(4) 0.3028(3) 0.4577(2) 0.0684(17) Uani 1 1 d . . . . .
H67A H 0.2014 0.2902 0.4885 0.082 Uiso 1 1 calc R . . . .
H67B H 0.2215 0.2691 0.4332 0.082 Uiso 1 1 calc R . . . .
C68 C 0.1926(4) 0.3631(3) 0.4404(2) 0.0633(16) Uani 1 1 d . . . . .
H68A H 0.1219 0.3587 0.4360 0.076 Uiso 1 1 calc R . . . .
H68B H 0.2046 0.3972 0.4646 0.076 Uiso 1 1 calc R . . . .
C69 C 0.1889(4) 0.4314(3) 0.3717(3) 0.0696(17) Uani 1 1 d . . . . .
H69A H 0.1917 0.4691 0.3928 0.104 Uiso 1 1 calc GR . . . .
H69B H 0.1213 0.4203 0.3654 0.104 Uiso 1 1 calc GR . . . .
H69C H 0.2214 0.4405 0.3407 0.104 Uiso 1 1 calc GR . . . .
C70 C 0.3204(4) 0.3161(5) 0.2880(3) 0.096(3) Uani 1 1 d . . . . .
H70A H 0.3002 0.2911 0.3165 0.144 Uiso 1 1 calc GR . . . .
H70B H 0.3416 0.2874 0.2620 0.144 Uiso 1 1 calc GR . . . .
H70C H 0.2659 0.3418 0.2764 0.144 Uiso 1 1 calc GR . . . .
C71 C 0.4384(5) 0.3986(3) 0.2640(2) 0.0756(18) Uani 1 1 d . . . . .
H71A H 0.4782 0.4322 0.2795 0.091 Uiso 1 1 calc R . . . .
H71B H 0.3835 0.4200 0.2476 0.091 Uiso 1 1 calc R . . . .
C72 C 0.4969(4) 0.3674(3) 0.2266(2) 0.0668(15) Uani 1 1 d . . . . .
H72A H 0.5352 0.3996 0.2087 0.080 Uiso 1 1 calc R . . . .
H72B H 0.5422 0.3371 0.2422 0.080 Uiso 1 1 calc R . . . .
C73 C 0.4910(6) 0.3089(4) 0.1532(3) 0.092(2) Uani 1 1 d . . . . .
H73A H 0.4471 0.2893 0.1295 0.138 Uiso 1 1 calc GR . . . .
H73B H 0.5363 0.2767 0.1654 0.138 Uiso 1 1 calc GR . . . .
H73C H 0.5270 0.3434 0.1375 0.138 Uiso 1 1 calc GR . . . .
C65 C 0.5476(5) 0.2006(4) 0.2930(3) 0.0493(16) Uani 0.7294 1 d . U P C 1
H65A H 0.5830 0.2101 0.2629 0.074 Uiso 0.7294 1 calc GR . P C 1
H65B H 0.4796 0.2123 0.2889 0.074 Uiso 0.7294 1 calc GR . P C 1
H65C H 0.5524 0.1550 0.3002 0.074 Uiso 0.7294 1 calc GR . P C 1
C65A C 0.5475(15) 0.1663(10) 0.3128(9) 0.055(4) Uani 0.2706 1 d . U P C 2
H65D H 0.5826 0.1548 0.2830 0.083 Uiso 0.2706 1 calc GR . P C 2
H65E H 0.4785 0.1702 0.3055 0.083 Uiso 0.2706 1 calc GR . P C 2
H65F H 0.5570 0.1331 0.3375 0.083 Uiso 0.2706 1 calc GR . P C 2
O5 O 0.2493(4) 0.4826(3) 0.1801(2) 0.0614(14) Uani 0.698(5) 1 d D U P D 1
O6 O 0.2312(4) 0.4232(3) 0.0817(2) 0.0577(13) Uani 0.698(5) 1 d D U P D 1
C74 C 0.2569(7) 0.5398(4) 0.2067(3) 0.0712(19) Uani 0.698(5) 1 d D U P D 1
H74A H 0.2400 0.5757 0.1855 0.050 Uiso 0.698(5) 1 calc GR . P D 1
H74B H 0.3233 0.5450 0.2185 0.050 Uiso 0.698(5) 1 calc GR . P D 1
H74C H 0.2127 0.5386 0.2347 0.050 Uiso 0.698(5) 1 calc GR . P D 1
C75 C 0.3213(6) 0.4772(4) 0.1435(3) 0.0597(17) Uani 0.698(5) 1 d D U P D 1
H75A H 0.3863 0.4776 0.1585 0.050 Uiso 0.698(5) 1 calc R . P D 1
H75B H 0.3167 0.5136 0.1205 0.050 Uiso 0.698(5) 1 calc R . P D 1
C76 C 0.3055(6) 0.4163(4) 0.1169(4) 0.0513(18) Uani 0.698(5) 1 d D U P D 1
H76A H 0.3661 0.4034 0.1004 0.050 Uiso 0.698(5) 1 calc R . P D 1
H76B H 0.2877 0.3825 0.1404 0.050 Uiso 0.698(5) 1 calc R . P D 1
C77 C 0.2109(7) 0.3648(5) 0.0574(3) 0.065(2) Uani 0.698(5) 1 d D U P D 1
H77A H 0.1593 0.3715 0.0334 0.050 Uiso 0.698(5) 1 calc R . P D 1
H77B H 0.2692 0.3498 0.0407 0.050 Uiso 0.698(5) 1 calc R . P D 1
H77C H 0.1903 0.3329 0.0814 0.050 Uiso 0.698(5) 1 calc R . P D 1
O5A O 0.2849(13) 0.5209(7) 0.1661(6) 0.083(3) Uani 0.302(5) 1 d D U P D 2
O6A O 0.2258(13) 0.3839(9) 0.0741(6) 0.071(3) Uani 0.302(5) 1 d D U P D 2
C74A C 0.320(2) 0.5851(10) 0.1743(10) 0.094(3) Uani 0.302(5) 1 d D U P D 2
H74D H 0.3394 0.5897 0.2085 0.050 Uiso 0.302(5) 1 calc R . P D 2
H74E H 0.3749 0.5935 0.1530 0.050 Uiso 0.302(5) 1 calc R . P D 2
H74F H 0.2679 0.6155 0.1671 0.050 Uiso 0.302(5) 1 calc R . P D 2
C75A C 0.2474(13) 0.4910(7) 0.1208(6) 0.057(3) Uani 0.302(5) 1 d D U P D 2
H75C H 0.2741 0.5143 0.0924 0.050 Uiso 0.302(5) 1 calc R . P D 2
H75D H 0.1764 0.4962 0.1200 0.050 Uiso 0.302(5) 1 calc R . P D 2
C76A C 0.2711(17) 0.4201(10) 0.1150(10) 0.058(3) Uani 0.302(5) 1 d D U P D 2
H76C H 0.3420 0.4163 0.1114 0.050 Uiso 0.302(5) 1 calc R . P D 2
H76D H 0.2532 0.3986 0.1458 0.050 Uiso 0.302(5) 1 calc R . P D 2
C77A C 0.2471(16) 0.3138(9) 0.0748(8) 0.073(3) Uani 0.302(5) 1 d D U P D 2
H77D H 0.2040 0.2919 0.0520 0.050 Uiso 0.302(5) 1 calc GR . P D 2
H77E H 0.2368 0.2972 0.1079 0.050 Uiso 0.302(5) 1 calc GR . P D 2
H77F H 0.3143 0.3067 0.0652 0.050 Uiso 0.302(5) 1 calc GR . P D 2

loop_
_atom_site_aniso_label
_atom_site_aniso_U_11
_atom_site_aniso_U_22
_atom_site_aniso_U_33
_atom_site_aniso_U_23
_atom_site_aniso_U_13
_atom_site_aniso_U_12
Ga1 0.02091(17) 0.01470(16) 0.01542(16) -0.00117(13) -0.00071(14) 0.00053(14)
Co1 0.0173(2) 0.0138(2) 0.0153(2) -0.00177(16) 0.00107(18) -0.00058(18)
K1 0.0254(3) 0.0343(4) 0.0468(4) 0.0009(4) 0.0054(3) 0.0011(3)
P1 0.0189(3) 0.0207(4) 0.0199(4) -0.0050(3) 0.0007(3) -0.0009(3)
P2 0.0380(4) 0.0190(4) 0.0182(3) -0.0004(3) -0.0045(3) 0.0071(3)
P3 0.0368(4) 0.0199(4) 0.0248(4) -0.0039(3) 0.0118(4) -0.0087(3)
P4 0.0185(4) 0.0265(4) 0.0271(4) -0.0104(3) 0.0002(3) 0.0003(3)
O1 0.077(2) 0.0439(18) 0.0442(18) 0.0038(14) 0.0120(17) -0.0159(17)
O2 0.0330(14) 0.0548(18) 0.0622(19) -0.0176(15) 0.0037(14) 0.0054(14)
O3 0.0454(18) 0.113(3) 0.056(2) -0.017(2) -0.0103(18) 0.009(2)
O4 0.072(3) 0.103(3) 0.070(3) -0.027(3) -0.016(2) 0.020(2)
N1 0.0186(12) 0.0190(12) 0.0203(12) -0.0033(10) 0.0028(10) -0.0006(10)
N2 0.0189(11) 0.0179(12) 0.0161(11) -0.0004(9) 0.0016(10) -0.0012(10)
N3 0.0317(14) 0.0169(12) 0.0173(11) 0.0014(9) -0.0032(11) 0.0011(11)
N4 0.0235(12) 0.0147(11) 0.0206(12) 0.0000(9) -0.0002(11) 0.0014(10)
C1 0.0204(14) 0.0189(14) 0.0189(13) -0.0010(11) -0.0003(12) 0.0011(11)
C2 0.0204(14) 0.0132(13) 0.0192(13) 0.0003(11) -0.0007(12) -0.0003(11)
C3 0.0285(16) 0.0179(14) 0.0199(14) -0.0025(11) 0.0007(13) -0.0021(12)
C4 0.0299(17) 0.0260(17) 0.0249(16) -0.0057(13) 0.0033(14) -0.0066(13)
C5 0.041(2) 0.0289(18) 0.0317(18) -0.0101(15) 0.0020(16) -0.0131(16)
C6 0.052(2) 0.0222(17) 0.0300(18) -0.0124(14) 0.0008(17) -0.0078(16)
C7 0.0388(18) 0.0182(14) 0.0242(15) -0.0032(12) 0.0020(15) 0.0013(14)
C8 0.046(2) 0.0208(16) 0.0288(18) -0.0061(13) 0.0025(16) 0.0053(15)
C9 0.0336(18) 0.0269(17) 0.0307(18) -0.0024(14) 0.0068(15) 0.0111(15)
C10 0.0271(16) 0.0264(16) 0.0285(17) -0.0041(13) 0.0004(14) 0.0030(13)
C11 0.0263(15) 0.0210(15) 0.0212(14) -0.0030(12) 0.0016(13) 0.0038(13)
C12 0.0305(16) 0.0172(13) 0.0216(14) -0.0011(11) 0.0001(14) -0.0002(13)
C13 0.0176(14) 0.0245(16) 0.0280(16) -0.0110(13) 0.0038(13) -0.0009(12)
C14 0.0271(16) 0.0281(17) 0.0331(18) -0.0118(14) 0.0097(14) -0.0070(14)
C15 0.036(2) 0.044(2) 0.047(2) -0.0126(19) 0.0177(18) -0.0132(18)
C16 0.0214(18) 0.059(3) 0.067(3) -0.021(2) 0.0131(19) -0.0067(18)
C17 0.0220(17) 0.050(2) 0.057(3) -0.022(2) -0.0001(17) 0.0038(17)
C18 0.0237(16) 0.0331(19) 0.0386(19) -0.0157(16) -0.0032(15) 0.0054(14)
C19 0.0336(18) 0.038(2) 0.038(2) -0.0061(16) -0.0092(17) 0.0152(16)
C20 0.066(3) 0.077(4) 0.054(3) -0.010(3) -0.028(3) 0.006(3)
C21 0.096(4) 0.036(2) 0.042(2) -0.0033(19) -0.004(3) 0.019(2)
C22 0.0391(19) 0.0291(18) 0.0222(16) -0.0009(14) 0.0077(15) -0.0081(15)
C23 0.061(3) 0.036(2) 0.038(2) 0.0023(18) 0.017(2) -0.011(2)
C24 0.066(3) 0.037(2) 0.0249(18) -0.0030(16) 0.0025(19) -0.011(2)
C25 0.0183(13) 0.0165(14) 0.0190(14) -0.0045(11) 0.0014(12) -0.0003(11)
C26 0.0268(15) 0.0216(15) 0.0206(15) -0.0032(12) 0.0052(13) -0.0052(12)
C27 0.0278(16) 0.0277(16) 0.0292(17) -0.0056(13) 0.0121(14) -0.0086(13)
C28 0.0197(15) 0.038(2) 0.040(2) -0.0123(16) 0.0045(15) -0.0021(14)
C29 0.0224(15) 0.0367(19) 0.0309(18) -0.0047(15) -0.0027(14) 0.0047(14)
C30 0.0223(15) 0.0245(16) 0.0206(14) -0.0024(12) 0.0001(12) 0.0025(13)
C31 0.0285(16) 0.0344(18) 0.0192(15) 0.0022(14) -0.0043(13) 0.0016(14)
C32 0.047(2) 0.036(2) 0.0333(19) 0.0077(16) -0.0051(18) 0.0061(18)
C33 0.051(2) 0.050(2) 0.0205(16) 0.0018(16) 0.0077(17) 0.004(2)
C34 0.044(2) 0.0311(18) 0.0219(16) 0.0050(13) -0.0016(15) -0.0153(15)
C35 0.076(3) 0.048(2) 0.0221(18) -0.0006(17) 0.005(2) -0.024(2)
C36 0.072(3) 0.037(2) 0.037(2) 0.0114(17) -0.007(2) -0.004(2)
C37 0.0339(16) 0.0242(15) 0.0195(14) -0.0002(12) -0.0045(14) 0.0005(13)
C38 0.0426(19) 0.0267(16) 0.0204(14) -0.0035(12) -0.0073(15) -0.0039(15)
C39 0.0301(17) 0.0213(15) 0.0236(15) -0.0040(12) -0.0006(13) -0.0026(13)
C40 0.057(2) 0.0314(18) 0.0193(15) 0.0020(13) -0.0081(16) -0.0016(17)
C41 0.059(3) 0.0205(16) 0.0316(17) -0.0065(13) -0.0003(18) -0.0014(16)
C42 0.0405(18) 0.0219(16) 0.0147(13) 0.0011(11) -0.0040(13) -0.0041(14)
C43 0.0407(19) 0.0295(17) 0.0214(16) 0.0009(13) -0.0003(15) -0.0086(15)
C44 0.051(2) 0.038(2) 0.0252(18) -0.0001(15) 0.0021(17) -0.0149(18)
C45 0.069(3) 0.0311(19) 0.0214(16) 0.0008(14) 0.0010(18) -0.0205(19)
C46 0.082(3) 0.0182(16) 0.0231(16) 0.0021(14) -0.005(2) -0.0059(18)
C47 0.055(2) 0.0208(16) 0.0199(15) 0.0008(12) -0.0051(15) -0.0015(15)
C48 0.055(2) 0.0270(18) 0.035(2) 0.0032(15) -0.0064(18) 0.0096(17)
C49 0.074(4) 0.102(5) 0.051(3) -0.022(3) -0.018(3) 0.033(3)
C50 0.080(4) 0.049(3) 0.039(2) -0.012(2) 0.004(2) 0.006(2)
C51 0.0328(18) 0.034(2) 0.046(2) 0.0052(17) 0.0044(17) -0.0053(16)
C52 0.037(2) 0.056(3) 0.044(2) 0.005(2) 0.0027(19) 0.0022(19)
C53 0.079(4) 0.052(3) 0.055(3) -0.017(2) 0.002(3) 0.014(3)
C54 0.0323(16) 0.0144(13) 0.0214(14) -0.0016(11) -0.0002(14) 0.0004(13)
C55 0.0377(19) 0.0219(16) 0.0289(17) -0.0008(13) 0.0065(15) -0.0040(14)
C56 0.050(2) 0.0290(18) 0.037(2) 0.0089(15) 0.0107(18) -0.0047(17)
C57 0.067(3) 0.034(2) 0.035(2) 0.0157(17) 0.004(2) 0.0075(19)
C58 0.045(2) 0.0337(19) 0.0294(18) 0.0032(15) -0.0055(17) 0.0151(17)
C59 0.0350(18) 0.0196(15) 0.0217(15) -0.0046(12) -0.0006(14) 0.0069(13)
C60 0.0279(16) 0.0229(16) 0.0356(18) -0.0040(14) -0.0004(15) 0.0059(13)
C61 0.040(2) 0.0310(19) 0.036(2) -0.0006(15) 0.0072(17) 0.0081(16)
C62 0.034(2) 0.043(2) 0.055(3) -0.009(2) -0.0109(19) 0.0052(17)
C63 0.0328(19) 0.035(2) 0.045(2) -0.0018(17) -0.0004(17) -0.0091(16)
C64 0.045(2) 0.035(2) 0.063(3) -0.002(2) 0.015(2) 0.0005(18)
C66 0.165(8) 0.043(3) 0.046(3) 0.013(2) 0.020(4) -0.001(4)
C67 0.074(4) 0.074(4) 0.057(3) -0.019(3) 0.026(3) -0.046(3)
C68 0.037(2) 0.083(4) 0.070(3) -0.040(3) 0.013(2) -0.020(2)
C69 0.049(3) 0.058(3) 0.102(5) -0.029(3) -0.029(3) 0.018(2)
C70 0.044(3) 0.158(8) 0.086(5) -0.029(5) -0.011(3) 0.002(4)
C71 0.083(4) 0.087(5) 0.056(3) -0.010(3) -0.022(3) 0.019(4)
C72 0.063(3) 0.075(4) 0.063(3) -0.005(3) -0.014(3) 0.009(3)
C73 0.088(5) 0.103(6) 0.084(5) -0.037(4) -0.013(4) 0.024(4)
C65 0.035(3) 0.049(4) 0.064(5) -0.022(3) -0.001(3) -0.008(3)
C65A 0.044(7) 0.045(9) 0.078(11) -0.025(8) 0.002(8) -0.025(8)
O5 0.065(3) 0.053(3) 0.067(3) -0.003(2) 0.012(2) -0.018(2)
O6 0.052(3) 0.071(3) 0.050(3) 0.003(2) -0.002(2) -0.004(3)
C74 0.083(4) 0.060(4) 0.070(4) -0.004(3) 0.004(4) -0.020(3)
C75 0.059(4) 0.062(4) 0.058(4) 0.003(3) 0.009(3) -0.011(3)
C76 0.051(4) 0.054(4) 0.049(4) 0.006(3) -0.003(4) 0.000(3)
C77 0.063(4) 0.079(5) 0.053(4) -0.011(3) -0.009(3) -0.010(4)
O5A 0.095(5) 0.071(5) 0.083(5) 0.001(5) 0.010(5) -0.014(5)
O6A 0.069(5) 0.082(6) 0.062(6) -0.008(5) -0.006(5) -0.005(5)
C74A 0.105(7) 0.085(6) 0.093(6) -0.001(6) 0.005(6) -0.011(6)
C75A 0.057(6) 0.052(6) 0.062(6) 0.010(5) 0.013(5) -0.003(5)
C76A 0.056(6) 0.064(6) 0.055(6) 0.009(5) -0.004(6) -0.002(6)
C77A 0.071(6) 0.084(7) 0.065(6) -0.021(6) -0.015(6) 0.003(6)

loop_
_atom_type_symbol
_atom_type_description
_atom_type_scat_dispersion_real
_atom_type_scat_dispersion_imag
_atom_type_scat_source
C C 0.0181 0.0091 'International Tables Vol C Tables 4.2.6.8 and 6.1.1.4'
H H 0.0000 0.0000 'International Tables Vol C Tables 4.2.6.8 and 6.1.1.4'
Co Co -2.3653 3.6143 'International Tables Vol C Tables 4.2.6.8 and 6.1.1.4'
Ga Ga -1.2846 0.7763 'International Tables Vol C Tables 4.2.6.8 and 6.1.1.4'
K K 0.3868 1.0657 'International Tables Vol C Tables 4.2.6.8 and 6.1.1.4'
N N 0.0311 0.0180 'International Tables Vol C Tables 4.2.6.8 and 6.1.1.4'
O O 0.0492 0.0322 'International Tables Vol C Tables 4.2.6.8 and 6.1.1.4'
P P 0.2955 0.4335 'International Tables Vol C Tables 4.2.6.8 and 6.1.1.4'

loop_
_exptl_crystal_face_index_h
_exptl_crystal_face_index_k
_exptl_crystal_face_index_l
_exptl_crystal_face_perp_dist
-5 -10 -8 0.0773
5 11 -2 0.1017
0 0 -18 0.0656
-2 -3 -17 0.0527
7 -9 -1 0.1080
0 10 12 0.0653
-7 8 4 0.1244
3 -11 7 0.1085
-4 -9 12 0.0968
8 1 -9 0.0871
-3 12 -6 0.1014
-6 -11 0 0.0855
-4 -7 -13 0.0559
8 5 -4 0.0764
6 8 7 0.0791
0 2 18 0.0608
1 1 18 0.0641
-7 8 -1 0.1119

loop_
_geom_angle_atom_site_label_1
_geom_angle_atom_site_label_2
_geom_angle_atom_site_label_3
_geom_angle
P4 Ga1 P1 88.74(3)
N3 Ga1 P1 114.84(8)
N3 Ga1 P4 121.56(8)
N3 Ga1 N4 93.95(11)
N4 Ga1 P1 125.15(8)
N4 Ga1 P4 115.48(8)
P1 Co1 P4 86.91(3)
P2 Co1 P1 53.95(3)
P2 Co1 P4 94.26(3)
P3 Co1 P1 92.65(3)
P3 Co1 P2 56.20(3)
P3 Co1 P4 54.09(3)
N1 Co1 P1 167.45(8)
N1 Co1 P2 138.45(8)
N1 Co1 P3 97.53(8)
N1 Co1 P4 93.11(8)
N2 Co1 P1 92.41(8)
N2 Co1 P2 104.12(8)
N2 Co1 P3 149.08(8)
N2 Co1 P4 156.72(8)
N2 Co1 N1 82.62(11)
P4 K1 P3 35.66(2)
P4 K1 C13 60.56(6)
P4 K1 C14 76.90(6)
P4 K1 C15 99.73(7)
O1 K1 P3 112.81(9)
O1 K1 P4 147.79(9)
O1 K1 O3 115.49(13)
O1 K1 C13 115.99(10)
O1 K1 C14 93.02(10)
O1 K1 C15 76.08(10)
O1 K1 C16 80.87(12)
O1 K1 C17 103.89(12)
O1 K1 C18 123.75(11)
O2 K1 P3 173.23(8)
O2 K1 P4 150.14(8)
O2 K1 O1 60.84(12)
O2 K1 O3 77.01(11)
O2 K1 C13 124.54(9)
O2 K1 C14 119.35(9)
O2 K1 C15 96.69(10)
O2 K1 C16 78.63(10)
O2 K1 C17 82.50(10)
O2 K1 C18 105.92(9)
O3 K1 P3 105.04(8)
O3 K1 P4 79.07(9)
O3 K1 C13 128.11(12)
O3 K1 C14 151.46(12)
O3 K1 C15 159.95(13)
O3 K1 C16 137.42(14)
O3 K1 C17 117.06(14)
O3 K1 C18 112.91(13)
C13 K1 P3 59.41(6)
C13 K1 C14 23.55(9)
C14 K1 P3 61.67(6)
C15 K1 P3 83.46(7)
C15 K1 C13 41.26(9)
C15 K1 C14 23.33(9)
C16 K1 P3 103.25(8)
C16 K1 P4 108.40(8)
C16 K1 C13 48.73(9)
C16 K1 C14 41.84(10)
C16 K1 C15 23.99(12)
C17 K1 P3 101.95(7)
C17 K1 P4 92.80(8)
C17 K1 C13 42.64(9)
C17 K1 C14 49.72(10)
C17 K1 C15 42.90(12)
C17 K1 C16 24.69(13)
C17 K1 C18 25.29(10)
C18 K1 P3 79.38(7)
C18 K1 P4 67.74(7)
C18 K1 C13 24.15(9)
C18 K1 C14 42.76(10)
C18 K1 C15 49.97(11)
C18 K1 C16 43.60(11)
Ga1 P1 Co1 92.13(3)
P2 P1 Ga1 96.60(4)
P2 P1 Co1 61.57(3)
P1 P2 Co1 64.47(3)
P1 P2 P3 103.86(5)
P3 P2 Co1 61.90(3)
Co1 P3 K1 111.21(4)
P2 P3 Co1 61.91(3)
P2 P3 K1 172.80(5)
P4 P3 Co1 64.45(3)
P4 P3 K1 68.18(4)
P4 P3 P2 105.70(5)
Ga1 P4 Co1 92.20(3)
Ga1 P4 K1 141.09(4)
Co1 P4 K1 114.67(3)
P3 P4 Ga1 94.85(4)
P3 P4 Co1 61.46(3)
P3 P4 K1 76.16(4)
C66 O1 K1 122.7(4)
C66 O1 C67 113.0(5)
C67 O1 K1 115.8(3)
C68 O2 K1 113.1(3)
C68 O2 C69 112.6(4)
C69 O2 K1 116.7(3)
C70 O3 K1 119.7(4)
C71 O3 K1 121.4(4)
C71 O3 C70 116.3(5)
C72 O4 C73 111.0(5)
C1 N1 Co1 112.8(2)
C1 N1 C13 114.6(3)
C13 N1 Co1 131.6(2)
C2 N2 Co1 113.2(2)
C2 N2 C25 113.0(2)
C25 N2 Co1 133.3(2)
C37 N3 Ga1 122.7(2)
C37 N3 C42 116.0(3)
C42 N3 Ga1 120.5(2)
C39 N4 Ga1 122.7(2)
C39 N4 C54 119.0(3)
C54 N4 Ga1 118.29(19)
N1 C1 C2 116.0(3)
N1 C1 C11 134.9(3)
C2 C1 C11 108.9(3)
N2 C2 C1 115.4(3)
N2 C2 C3 135.5(3)
C1 C2 C3 109.0(3)
C4 C3 C2 137.0(3)
C4 C3 C12 118.2(3)
C12 C3 C2 104.8(3)
C3 C4 H4 120.7
C3 C4 C5 118.6(3)
C5 C4 H4 120.7
C4 C5 H5 118.7
C6 C5 C4 122.6(3)
C6 C5 H5 118.7
C5 C6 H6 119.9
C5 C6 C7 120.2(3)
C7 C6 H6 119.9
C6 C7 C8 127.0(3)
C12 C7 C6 116.5(3)
C12 C7 C8 116.4(3)
C7 C8 H8 119.8
C9 C8 C7 120.4(3)
C9 C8 H8 119.8
C8 C9 H9 118.8
C8 C9 C10 122.3(3)
C10 C9 H9 118.8
C9 C10 H10 120.6
C11 C10 C9 118.8(3)
C11 C10 H10 120.6
C10 C11 C1 136.7(3)
C10 C11 C12 118.4(3)
C12 C11 C1 104.8(3)
C7 C12 C3 123.9(3)
C7 C12 C11 123.6(3)
C11 C12 C3 112.5(3)
N1 C13 K1 124.49(19)
C14 C13 K1 80.88(19)
C14 C13 N1 117.6(3)
C18 C13 K1 70.4(2)
C18 C13 N1 120.4(3)
C18 C13 C14 121.9(3)
C13 C14 K1 75.57(19)
C13 C14 C22 121.8(3)
C15 C14 K1 74.9(2)
C15 C14 C13 117.8(4)
C15 C14 C22 120.2(4)
C22 C14 K1 122.8(2)
K1 C15 H15 116.8
C14 C15 K1 81.8(2)
C14 C15 H15 119.8
C16 C15 K1 72.2(3)
C16 C15 C14 120.4(4)
C16 C15 H15 119.8
K1 C16 H16 113.9
C15 C16 K1 83.8(3)
C15 C16 H16 119.5
C17 C16 K1 73.1(3)
C17 C16 C15 121.0(4)
C17 C16 H16 119.5
K1 C17 H17 107.3
C16 C17 K1 82.3(3)
C16 C17 H17 119.6
C16 C17 C18 120.8(4)
C18 C17 K1 80.9(2)
C18 C17 H17 119.6
C13 C18 K1 85.4(2)
C13 C18 C19 121.9(3)
C17 C18 K1 73.8(2)
C17 C18 C13 117.9(4)
C17 C18 C19 120.2(4)
C19 C18 K1 112.6(2)
C18 C19 H19 107.4
C20 C19 C18 112.2(4)
C20 C19 H19 107.4
C21 C19 C18 112.7(3)
C21 C19 H19 107.4
C21 C19 C20 109.5(4)
C19 C20 H20A 109.5
C19 C20 H20B 109.5
C19 C20 H20C 109.5
H20A C20 H20B 109.5
H20A C20 H20C 109.5
H20B C20 H20C 109.5
C19 C21 H21A 109.5
C19 C21 H21B 109.5
C19 C21 H21C 109.5
H21A C21 H21B 109.5
H21A C21 H21C 109.5
H21B C21 H21C 109.5
C14 C22 H22 107.5
C14 C22 C23 112.5(3)
C14 C22 C24 112.0(3)
C23 C22 H22 107.5
C23 C22 C24 109.7(3)
C24 C22 H22 107.5
C22 C23 H23A 109.5
C22 C23 H23B 109.5
C22 C23 H23C 109.5
H23A C23 H23B 109.5
H23A C23 H23C 109.5
H23B C23 H23C 109.5
C22 C24 H24A 109.5
C22 C24 H24B 109.5
C22 C24 H24C 109.5
H24A C24 H24B 109.5
H24A C24 H24C 109.5
H24B C24 H24C 109.5
C26 C25 N2 119.6(3)
C26 C25 C30 121.1(3)
C30 C25 N2 118.9(3)
C25 C26 C34 121.7(3)
C27 C26 C25 118.3(3)
C27 C26 C34 120.0(3)
C26 C27 H27 119.5
C28 C27 C26 121.0(3)
C28 C27 H27 119.5
C27 C28 H28 120.0
C27 C28 C29 120.0(3)
C29 C28 H28 120.0
C28 C29 H29 119.3
C28 C29 C30 121.4(3)
C30 C29 H29 119.3
C25 C30 C31 122.3(3)
C29 C30 C25 117.9(3)
C29 C30 C31 119.7(3)
C30 C31 H31 107.9
C30 C31 C32 111.7(3)
C30 C31 C33 111.6(3)
C32 C31 H31 107.9
C32 C31 C33 109.6(3)
C33 C31 H31 107.9
C31 C32 H32A 109.5
C31 C32 H32B 109.5
C31 C32 H32C 109.5
H32A C32 H32B 109.5
H32A C32 H32C 109.5
H32B C32 H32C 109.5
C31 C33 H33A 109.5
C31 C33 H33B 109.5
C31 C33 H33C 109.5
H33A C33 H33B 109.5
H33A C33 H33C 109.5
H33B C33 H33C 109.5
C26 C34 H34 107.6
C26 C34 C35 111.4(4)
C26 C34 C36 111.1(3)
C35 C34 H34 107.6
C35 C34 C36 111.4(3)
C36 C34 H34 107.6
C34 C35 H35A 109.5
C34 C35 H35B 109.5
C34 C35 H35C 109.5
H35A C35 H35B 109.5
H35A C35 H35C 109.5
H35B C35 H35C 109.5
C34 C36 H36A 109.5
C34 C36 H36B 109.5
C34 C36 H36C 109.5
H36A C36 H36B 109.5
H36A C36 H36C 109.5
H36B C36 H36C 109.5
N3 C37 C38 124.0(3)
N3 C37 C40 119.7(3)
C38 C37 C40 116.3(3)
C37 C38 H38 115.9
C37 C38 C39 128.3(3)
C39 C38 H38 115.9
N4 C39 C38 123.9(3)
N4 C39 C41 120.7(3)
C38 C39 C41 115.3(3)
C37 C40 H40A 109.5
C37 C40 H40B 109.5
C37 C40 H40C 109.5
H40A C40 H40B 109.5
H40A C40 H40C 109.5
H40B C40 H40C 109.5
C39 C41 H41A 109.5
C39 C41 H41B 109.5
C39 C41 H41C 109.5
H41A C41 H41B 109.5
H41A C41 H41C 109.5
H41B C41 H41C 109.5
C43 C42 N3 118.1(3)
C43 C42 C47 121.0(3)
C47 C42 N3 120.9(3)
C42 C43 C51 122.2(3)
C44 C43 C42 118.7(4)
C44 C43 C51 119.1(4)
C43 C44 H44 119.6
C45 C44 C43 120.8(4)
C45 C44 H44 119.6
C44 C45 H45 120.1
C46 C45 C44 119.8(4)
C46 C45 H45 120.1
C45 C46 H46 119.0
C45 C46 C47 122.1(4)
C47 C46 H46 119.0
C42 C47 C48 121.7(3)
C46 C47 C42 117.3(4)
C46 C47 C48 121.0(4)
C47 C48 H48 107.3
C47 C48 C49 111.6(4)
C47 C48 C50 111.8(4)
C49 C48 H48 107.3
C49 C48 C50 111.2(4)
C50 C48 H48 107.3
C48 C49 H49A 109.5
C48 C49 H49B 109.5
C48 C49 H49C 109.5
H49A C49 H49B 109.5
H49A C49 H49C 109.5
H49B C49 H49C 109.5
C48 C50 H50A 109.5
C48 C50 H50B 109.5
C48 C50 H50C 109.5
H50A C50 H50B 109.5
H50A C50 H50C 109.5
H50B C50 H50C 109.5
C43 C51 H51 108.0
C43 C51 C53 112.7(4)
C52 C51 C43 110.1(4)
C52 C51 H51 108.0
C52 C51 C53 109.8(4)
C53 C51 H51 108.0
C51 C52 H52A 109.5
C51 C52 H52B 109.5
C51 C52 H52C 109.5
H52A C52 H52B 109.5
H52A C52 H52C 109.5
H52B C52 H52C 109.5
C51 C53 H53A 109.5
C51 C53 H53B 109.5
C51 C53 H53C 109.5
H53A C53 H53B 109.5
H53A C53 H53C 109.5
H53B C53 H53C 109.5
C55 C54 N4 118.9(3)
C59 C54 N4 118.6(3)
C59 C54 C55 122.5(3)
C54 C55 C63 122.9(3)
C56 C55 C54 117.5(4)
C56 C55 C63 119.6(4)
C55 C56 H56 119.5
C57 C56 C55 120.9(4)
C57 C56 H56 119.5
C56 C57 H57 119.8
C56 C57 C58 120.5(3)
C58 C57 H57 119.8
C57 C58 H58 119.2
C57 C58 C59 121.7(4)
C59 C58 H58 119.2
C54 C59 C58 116.9(3)
C54 C59 C60 121.8(3)
C58 C59 C60 121.3(3)
C59 C60 H60 107.0
C59 C60 C61 112.8(3)
C59 C60 C62 112.7(3)
C61 C60 H60 107.0
C61 C60 C62 109.9(3)
C62 C60 H60 107.0
C60 C61 H61A 109.5
C60 C61 H61B 109.5
C60 C61 H61C 109.5
H61A C61 H61B 109.5
H61A C61 H61C 109.5
H61B C61 H61C 109.5
C60 C62 H62A 109.5
C60 C62 H62B 109.5
C60 C62 H62C 109.5
H62A C62 H62B 109.5
H62A C62 H62C 109.5
H62B C62 H62C 109.5
C55 C63 H63 105.4
C55 C63 H63A 115.2
C55 C63 C65A 101.1(8)
C64 C63 C55 112.5(4)
C64 C63 H63 105.4
C64 C63 H63A 115.2
C64 C63 C65A 95.3(8)
C65 C63 C55 115.8(4)
C65 C63 H63 105.4
C65 C63 C64 111.4(4)
C65A C63 H63A 115.2
C63 C64 H64A 109.5
C63 C64 H64B 109.5
C63 C64 H64C 109.5
H64A C64 H64B 109.5
H64A C64 H64C 109.5
H64B C64 H64C 109.5
O1 C66 H66A 109.5
O1 C66 H66B 109.5
O1 C66 H66C 109.5
H66A C66 H66B 109.5
H66A C66 H66C 109.5
H66B C66 H66C 109.5
O1 C67 H67A 109.4
O1 C67 H67B 109.4
O1 C67 C68 111.2(4)
H67A C67 H67B 108.0
C68 C67 H67A 109.4
C68 C67 H67B 109.4
O2 C68 C67 108.9(4)
O2 C68 H68A 109.9
O2 C68 H68B 109.9
C67 C68 H68A 109.9
C67 C68 H68B 109.9
H68A C68 H68B 108.3
O2 C69 H69A 109.5
O2 C69 H69B 109.5
O2 C69 H69C 109.5
H69A C69 H69B 109.5
H69A C69 H69C 109.5
H69B C69 H69C 109.5
O3 C70 H70A 109.5
O3 C70 H70B 109.5
O3 C70 H70C 109.5
H70A C70 H70B 109.5
H70A C70 H70C 109.5
H70B C70 H70C 109.5
O3 C71 H71A 108.2
O3 C71 H71B 108.2
O3 C71 C72 116.4(6)
H71A C71 H71B 107.3
C72 C71 H71A 108.2
C72 C71 H71B 108.2
O4 C72 C71 110.0(5)
O4 C72 H72A 109.7
O4 C72 H72B 109.7
C71 C72 H72A 109.7
C71 C72 H72B 109.7
H72A C72 H72B 108.2
O4 C73 H73A 109.5
O4 C73 H73B 109.5
O4 C73 H73C 109.5
H73A C73 H73B 109.5
H73A C73 H73C 109.5
H73B C73 H73C 109.5
C63 C65 H65A 109.5
C63 C65 H65B 109.5
C63 C65 H65C 109.5
H65A C65 H65B 109.5
H65A C65 H65C 109.5
H65B C65 H65C 109.5
C63 C65A H65D 109.5
C63 C65A H65E 109.5
C63 C65A H65F 109.5
H65D C65A H65E 109.5
H65D C65A H65F 109.5
H65E C65A H65F 109.5
C74 O5 C75 112.4(6)
C76 O6 C77 111.9(7)
O5 C74 H74A 109.5
O5 C74 H74B 109.5
O5 C74 H74C 109.5
H74A C74 H74B 109.5
H74A C74 H74C 109.5
H74B C74 H74C 109.5
O5 C75 H75A 110.1
O5 C75 H75B 110.1
O5 C75 C76 108.1(6)
H75A C75 H75B 108.4
C76 C75 H75A 110.1
C76 C75 H75B 110.1
O6 C76 C75 110.5(7)
O6 C76 H76A 109.5
O6 C76 H76B 109.5
C75 C76 H76A 109.5
C75 C76 H76B 109.5
H76A C76 H76B 108.1
O6 C77 H77A 109.5
O6 C77 H77B 109.5
O6 C77 H77C 109.5
H77A C77 H77B 109.5
H77A C77 H77C 109.5
H77B C77 H77C 109.5
C74A O5A C75A 129.7(18)
C76A O6A C77A 114.1(16)
O5A C74A H74D 109.5
O5A C74A H74E 109.5
O5A C74A H74F 109.5
H74D C74A H74E 109.5
H74D C74A H74F 109.5
H74E C74A H74F 109.5
O5A C75A H75C 108.5
O5A C75A H75D 108.5
O5A C75A C76A 115.0(16)
H75C C75A H75D 107.5
C76A C75A H75C 108.5
C76A C75A H75D 108.5
O6A C76A C75A 119.0(19)
O6A C76A H76C 107.6
O6A C76A H76D 107.6
C75A C76A H76C 107.6
C75A C76A H76D 107.6
H76C C76A H76D 107.0
O6A C77A H77D 109.5
O6A C77A H77E 109.5
O6A C77A H77F 109.5
H77D C77A H77E 109.5
H77D C77A H77F 109.5
H77E C77A H77F 109.5

loop_
_geom_bond_atom_site_label_1
_geom_bond_atom_site_label_2
_geom_bond_distance
Ga1 P1 2.3349(8)
Ga1 P4 2.3301(9)
Ga1 N3 1.976(3)
Ga1 N4 2.015(2)
Co1 P1 2.3708(9)
Co1 P2 2.3104(9)
Co1 P3 2.3102(9)
Co1 P4 2.3727(9)
Co1 N1 1.945(3)
Co1 N2 1.941(3)
K1 P3 3.5481(12)
K1 P4 3.3925(11)
K1 O1 2.766(3)
K1 O2 2.759(3)
K1 O3 2.791(4)
K1 C13 3.424(3)
K1 C14 3.491(4)
K1 C15 3.405(4)
K1 C16 3.261(5)
K1 C17 3.148(4)
K1 C18 3.237(4)
P1 P2 2.1243(11)
P2 P3 2.1762(13)
P3 P4 2.1301(13)
O1 C66 1.424(7)
O1 C67 1.432(7)
O2 C68 1.410(7)
O2 C69 1.432(7)
O3 C70 1.470(8)
O3 C71 1.438(8)
O4 C72 1.425(7)
O4 C73 1.434(8)
N1 C1 1.336(4)
N1 C13 1.430(4)
N2 C2 1.339(4)
N2 C25 1.441(4)
N3 C37 1.343(4)
N3 C42 1.437(4)
N4 C39 1.332(4)
N4 C54 1.441(4)
C1 C2 1.406(4)
C1 C11 1.479(4)
C2 C3 1.475(4)
C3 C4 1.378(5)
C3 C12 1.426(5)
C4 H4 0.9500
C4 C5 1.428(5)
C5 H5 0.9500
C5 C6 1.375(6)
C6 H6 0.9500
C6 C7 1.417(6)
C7 C8 1.423(6)
C7 C12 1.401(4)
C8 H8 0.9500
C8 C9 1.366(6)
C9 H9 0.9500
C9 C10 1.429(5)
C10 H10 0.9500
C10 C11 1.374(5)
C11 C12 1.419(5)
C13 C14 1.413(5)
C13 C18 1.406(5)
C14 C15 1.397(5)
C14 C22 1.517(6)
C15 H15 0.9500
C15 C16 1.392(7)
C16 H16 0.9500
C16 C17 1.375(7)
C17 H17 0.9500
C17 C18 1.400(5)
C18 C19 1.527(6)
C19 H19 1.0000
C19 C20 1.526(6)
C19 C21 1.524(6)
C20 H20A 0.9800
C20 H20B 0.9800
C20 H20C 0.9800
C21 H21A 0.9800
C21 H21B 0.9800
C21 H21C 0.9800
C22 H22 1.0000
C22 C23 1.528(5)
C22 C24 1.532(5)
C23 H23A 0.9800
C23 H23B 0.9800
C23 H23C 0.9800
C24 H24A 0.9800
C24 H24B 0.9800
C24 H24C 0.9800
C25 C26 1.403(4)
C25 C30 1.407(4)
C26 C27 1.402(5)
C26 C34 1.514(5)
C27 H27 0.9500
C27 C28 1.372(6)
C28 H28 0.9500
C28 C29 1.381(6)
C29 H29 0.9500
C29 C30 1.396(5)
C30 C31 1.523(5)
C31 H31 1.0000
C31 C32 1.524(5)
C31 C33 1.529(5)
C32 H32A 0.9800
C32 H32B 0.9800
C32 H32C 0.9800
C33 H33A 0.9800
C33 H33B 0.9800
C33 H33C 0.9800
C34 H34 1.0000
C34 C35 1.519(6)
C34 C36 1.536(6)
C35 H35A 0.9800
C35 H35B 0.9800
C35 H35C 0.9800
C36 H36A 0.9800
C36 H36B 0.9800
C36 H36C 0.9800
C37 C38 1.391(5)
C37 C40 1.506(4)
C38 H38 0.9500
C38 C39 1.399(5)
C39 C41 1.522(4)
C40 H40A 0.9800
C40 H40B 0.9800
C40 H40C 0.9800
C41 H41A 0.9800
C41 H41B 0.9800
C41 H41C 0.9800
C42 C43 1.404(6)
C42 C47 1.408(5)
C43 C44 1.393(5)
C43 C51 1.522(6)
C44 H44 0.9500
C44 C45 1.381(7)
C45 H45 0.9500
C45 C46 1.370(7)
C46 H46 0.9500
C46 C47 1.400(5)
C47 C48 1.515(6)
C48 H48 1.0000
C48 C49 1.515(7)
C48 C50 1.521(6)
C49 H49A 0.9800
C49 H49B 0.9800
C49 H49C 0.9800
C50 H50A 0.9800
C50 H50B 0.9800
C50 H50C 0.9800
C51 H51 1.0000
C51 C52 1.518(6)
C51 C53 1.526(6)
C52 H52A 0.9800
C52 H52B 0.9800
C52 H52C 0.9800
C53 H53A 0.9800
C53 H53B 0.9800
C53 H53C 0.9800
C54 C55 1.410(5)
C54 C59 1.400(5)
C55 C56 1.402(5)
C55 C63 1.527(6)
C56 H56 0.9500
C56 C57 1.371(7)
C57 H57 0.9500
C57 C58 1.381(7)
C58 H58 0.9500
C58 C59 1.400(5)
C59 C60 1.516(5)
C60 H60 1.0000
C60 C61 1.530(5)
C60 C62 1.531(5)
C61 H61A 0.9800
C61 H61B 0.9800
C61 H61C 0.9800
C62 H62A 0.9800
C62 H62B 0.9800
C62 H62C 0.9800
C63 H63 1.0000
C63 H63A 1.0000
C63 C64 1.521(6)
C63 C65 1.519(7)
C63 C65A 1.738(17)
C64 H64A 0.9800
C64 H64B 0.9800
C64 H64C 0.9800
C66 H66A 0.9800
C66 H66B 0.9800
C66 H66C 0.9800
C67 H67A 0.9900
C67 H67B 0.9900
C67 C68 1.468(9)
C68 H68A 0.9900
C68 H68B 0.9900
C69 H69A 0.9800
C69 H69B 0.9800
C69 H69C 0.9800
C70 H70A 0.9800
C70 H70B 0.9800
C70 H70C 0.9800
C71 H71A 0.9900
C71 H71B 0.9900
C71 C72 1.461(9)
C72 H72A 0.9900
C72 H72B 0.9900
C73 H73A 0.9800
C73 H73B 0.9800
C73 H73C 0.9800
C65 H65A 0.9800
C65 H65B 0.9800
C65 H65C 0.9800
C65A H65D 0.9800
C65A H65E 0.9800
C65A H65F 0.9800
O5 C74 1.410(9)
O5 C75 1.419(9)
O6 C76 1.417(9)
O6 C77 1.424(10)
C74 H74A 0.9800
C74 H74B 0.9800
C74 H74C 0.9800
C75 H75A 0.9900
C75 H75B 0.9900
C75 C76 1.488(11)
C76 H76A 0.9900
C76 H76B 0.9900
C77 H77A 0.9800
C77 H77B 0.9800
C77 H77C 0.9800
O5A C74A 1.449(17)
O5A C75A 1.484(16)
O6A C76A 1.492(18)
O6A C77A 1.500(18)
C74A H74D 0.9800
C74A H74E 0.9800
C74A H74F 0.9800
C75A H75C 0.9900
C75A H75D 0.9900
C75A C76A 1.53(2)
C76A H76C 0.9900
C76A H76D 0.9900
C77A H77D 0.9800
C77A H77E 0.9800
C77A H77F 0.9800

loop_
_geom_torsion_atom_site_label_1
_geom_torsion_atom_site_label_2
_geom_torsion_atom_site_label_3
_geom_torsion_atom_site_label_4
_geom_torsion
Ga1 N3 C37 C38 -12.7(5)
Ga1 N3 C37 C40 170.9(3)
Ga1 N3 C42 C43 96.5(3)
Ga1 N3 C42 C47 -85.4(3)
Ga1 N4 C39 C38 -1.4(5)
Ga1 N4 C39 C41 175.6(3)
Ga1 N4 C54 C55 98.6(3)
Ga1 N4 C54 C59 -79.5(3)
Co1 N1 C1 C2 -0.7(4)
Co1 N1 C1 C11 -175.3(3)
Co1 N1 C13 K1 -14.5(4)
Co1 N1 C13 C14 83.6(4)
Co1 N1 C13 C18 -100.6(4)
Co1 N2 C2 C1 1.7(3)
Co1 N2 C2 C3 176.4(3)
Co1 N2 C25 C26 96.1(3)
Co1 N2 C25 C30 -91.2(3)
K1 O1 C67 C68 -36.9(5)
K1 O2 C68 C67 -55.1(4)
K1 O3 C71 C72 125.0(5)
K1 C13 C14 C15 -63.9(3)
K1 C13 C14 C22 119.9(3)
K1 C13 C18 C17 69.0(3)
K1 C13 C18 C19 -113.9(3)
K1 C14 C15 C16 -63.7(4)
K1 C14 C22 C23 -45.3(4)
K1 C14 C22 C24 -169.4(2)
K1 C15 C16 C17 -66.0(4)
K1 C16 C17 C18 -74.5(4)
K1 C17 C18 C13 -75.7(3)
K1 C17 C18 C19 107.2(3)
K1 C18 C19 C20 44.7(4)
K1 C18 C19 C21 168.8(3)
O1 C67 C68 O2 61.6(5)
O3 C71 C72 O4 76.7(7)
N1 C1 C2 N2 -0.7(4)
N1 C1 C2 C3 -176.7(3)
N1 C1 C11 C10 -1.8(7)
N1 C1 C11 C12 175.6(3)
N1 C13 C14 K1 -124.3(3)
N1 C13 C14 C15 171.9(3)
N1 C13 C14 C22 -4.3(5)
N1 C13 C18 K1 119.2(3)
N1 C13 C18 C17 -171.8(3)
N1 C13 C18 C19 5.3(5)
N2 C2 C3 C4 3.4(7)
N2 C2 C3 C12 -174.4(3)
N2 C25 C26 C27 168.5(3)
N2 C25 C26 C34 -9.3(5)
N2 C25 C30 C29 -168.5(3)
N2 C25 C30 C31 8.8(5)
N3 C37 C38 C39 -9.6(6)
N3 C42 C43 C44 172.0(3)
N3 C42 C43 C51 -8.6(5)
N3 C42 C47 C46 -171.7(3)
N3 C42 C47 C48 8.1(5)
N4 C54 C55 C56 179.3(3)
N4 C54 C55 C63 -2.3(5)
N4 C54 C59 C58 179.8(3)
N4 C54 C59 C60 1.4(5)
C1 N1 C13 K1 177.7(2)
C1 N1 C13 C14 -84.2(4)
C1 N1 C13 C18 91.6(4)
C1 C2 C3 C4 178.4(4)
C1 C2 C3 C12 0.5(3)
C1 C11 C12 C3 -0.4(4)
C1 C11 C12 C7 -178.3(3)
C2 N2 C25 C26 -93.3(3)
C2 N2 C25 C30 79.4(4)
C2 C1 C11 C10 -176.7(4)
C2 C1 C11 C12 0.7(4)
C2 C3 C4 C5 -176.7(4)
C2 C3 C12 C7 177.8(3)
C2 C3 C12 C11 0.0(4)
C3 C4 C5 C6 -0.8(6)
C4 C3 C12 C7 -0.5(5)
C4 C3 C12 C11 -178.4(3)
C4 C5 C6 C7 0.3(6)
C5 C6 C7 C8 177.4(4)
C5 C6 C7 C12 0.2(5)
C6 C7 C8 C9 -176.9(4)
C6 C7 C12 C3 -0.1(5)
C6 C7 C12 C11 177.6(3)
C7 C8 C9 C10 -0.4(6)
C8 C7 C12 C3 -177.6(3)
C8 C7 C12 C11 0.1(5)
C8 C9 C10 C11 0.1(6)
C9 C10 C11 C1 177.4(4)
C9 C10 C11 C12 0.2(5)
C10 C11 C12 C3 177.6(3)
C10 C11 C12 C7 -0.3(5)
C11 C1 C2 N2 175.3(3)
C11 C1 C2 C3 -0.8(4)
C12 C3 C4 C5 0.9(5)
C12 C7 C8 C9 0.3(5)
C13 N1 C1 C2 169.4(3)
C13 N1 C1 C11 -5.2(5)
C13 C14 C15 K1 64.2(3)
C13 C14 C15 C16 0.5(6)
C13 C14 C22 C23 -138.3(3)
C13 C14 C22 C24 97.7(4)
C13 C18 C19 C20 143.8(4)
C13 C18 C19 C21 -92.1(5)
C14 C13 C18 K1 -65.2(3)
C14 C13 C18 C17 3.8(5)
C14 C13 C18 C19 -179.1(3)
C14 C15 C16 K1 68.7(4)
C14 C15 C16 C17 2.8(7)
C15 C14 C22 C23 45.6(5)
C15 C14 C22 C24 -78.4(4)
C15 C16 C17 K1 71.7(4)
C15 C16 C17 C18 -2.8(7)
C16 C17 C18 K1 75.2(4)
C16 C17 C18 C13 -0.4(6)
C16 C17 C18 C19 -177.6(4)
C17 C18 C19 C20 -39.2(5)
C17 C18 C19 C21 84.9(5)
C18 C13 C14 K1 60.0(3)
C18 C13 C14 C15 -3.9(5)
C18 C13 C14 C22 179.9(3)
C22 C14 C15 K1 -119.5(3)
C22 C14 C15 C16 176.8(4)
C25 N2 C2 C1 -170.9(3)
C25 N2 C2 C3 3.8(5)
C25 C26 C27 C28 -0.2(5)
C25 C26 C34 C35 -129.4(3)
C25 C26 C34 C36 105.7(4)
C25 C30 C31 C32 128.1(3)
C25 C30 C31 C33 -108.8(4)
C26 C25 C30 C29 4.1(5)
C26 C25 C30 C31 -178.6(3)
C26 C27 C28 C29 4.3(5)
C27 C26 C34 C35 52.8(4)
C27 C26 C34 C36 -72.1(5)
C27 C28 C29 C30 -4.2(5)
C28 C29 C30 C25 0.0(5)
C28 C29 C30 C31 -177.3(3)
C29 C30 C31 C32 -54.6(4)
C29 C30 C31 C33 68.4(4)
C30 C25 C26 C27 -4.0(5)
C30 C25 C26 C34 178.2(3)
C34 C26 C27 C28 177.7(3)
C37 N3 C42 C43 -74.1(4)
C37 N3 C42 C47 104.0(4)
C37 C38 C39 N4 17.4(6)
C37 C38 C39 C41 -159.7(4)
C39 N4 C54 C55 -82.8(4)
C39 N4 C54 C59 99.1(4)
C40 C37 C38 C39 167.0(4)
C42 N3 C37 C38 157.7(4)
C42 N3 C37 C40 -18.8(5)
C42 C43 C44 C45 1.3(5)
C42 C43 C51 C52 -114.7(4)
C42 C43 C51 C53 122.3(4)
C42 C47 C48 C49 -106.6(5)
C42 C47 C48 C50 128.2(4)
C43 C42 C47 C46 6.3(5)
C43 C42 C47 C48 -173.9(3)
C43 C44 C45 C46 3.1(6)
C44 C43 C51 C52 64.6(5)
C44 C43 C51 C53 -58.3(5)
C44 C45 C46 C47 -2.8(6)
C45 C46 C47 C42 -1.8(6)
C45 C46 C47 C48 178.4(4)
C46 C47 C48 C49 73.2(5)
C46 C47 C48 C50 -52.0(5)
C47 C42 C43 C44 -6.1(5)
C47 C42 C43 C51 173.3(3)
C51 C43 C44 C45 -178.1(4)
C54 N4 C39 C38 -180.0(3)
C54 N4 C39 C41 -3.0(5)
C54 C55 C56 C57 1.3(6)
C54 C55 C63 C64 -143.4(4)
C54 C55 C63 C65 86.9(5)
C54 C55 C63 C65A 116.0(9)
C54 C59 C60 C61 -80.1(4)
C54 C59 C60 C62 154.7(3)
C55 C54 C59 C58 1.7(5)
C55 C54 C59 C60 -176.6(3)
C55 C56 C57 C58 0.9(7)
C56 C55 C63 C64 34.9(5)
C56 C55 C63 C65 -94.7(6)
C56 C55 C63 C65A -65.6(9)
C56 C57 C58 C59 -2.0(7)
C57 C58 C59 C54 0.6(5)
C57 C58 C59 C60 179.0(4)
C58 C59 C60 C61 101.6(4)
C58 C59 C60 C62 -23.6(5)
C59 C54 C55 C56 -2.7(5)
C59 C54 C55 C63 175.7(3)
C63 C55 C56 C57 -177.1(4)
C66 O1 C67 C68 174.2(4)
C69 O2 C68 C67 169.9(4)
C70 O3 C71 C72 -73.3(7)
C73 O4 C72 C71 173.6(6)
O5 C75 C76 O6 80.5(9)
C74 O5 C75 C76 -178.6(7)
C77 O6 C76 C75 -176.9(7)
O5A C75A C76A O6A 172.0(19)
C74A O5A C75A C76A 146(2)
C77A O6A C76A C75A -174.6(19)

loop_
_exptl_oxdiff_crystal_face_indexfrac_h
_exptl_oxdiff_crystal_face_indexfrac_k
_exptl_oxdiff_crystal_face_indexfrac_l
_exptl_oxdiff_crystal_face_x
_exptl_oxdiff_crystal_face_y
_exptl_oxdiff_crystal_face_z
-5.0001 -9.9999 -8.0023 -0.2219 -0.9987 -0.0614
5.0002 11.0000 -1.9971 0.6993 0.6959 0.0122
0.0001 0.0002 -17.9992 0.7917 -0.6315 -0.0152
-1.9999 -2.9998 -17.0001 0.5558 -0.8356 -0.0769
7.0001 -9.0001 -1.0002 -0.0170 -0.1345 1.0131
-0.0001 9.9999 12.0012 -0.1520 0.9013 -0.3974
-7.0001 8.0001 3.9999 -0.1525 0.1918 -0.9698
3.0000 -11.0001 6.9984 -0.6024 -0.1401 0.7315
-4.0002 -9.0001 11.9972 -1.0244 -0.2015 0.0071
8.0002 1.0000 -8.9980 0.7502 0.1127 0.6912
-3.0000 12.0001 -5.9982 0.5960 0.2232 -0.7714
-6.0002 -10.9999 -0.0030 -0.6510 -0.8136 -0.1064
-4.0000 -6.9998 -13.0014 0.1503 -0.9825 -0.0954
8.0002 4.9999 -3.9975 0.6806 0.4802 0.5324
6.0001 7.9999 7.0021 0.2304 0.9151 0.2345
-0.0001 1.9999 17.9996 -0.7165 0.7276 -0.0664
0.9999 0.9998 17.9996 -0.7145 0.7271 0.0668
-7.0001 8.0001 -0.9998 0.0674 0.0163 -0.9740
